data_2105190
loop_
_publ_author_name
'Siegler, Maxime A.'
'Parkin, Sean'
'Brock, Carolyn Pratt'

_publ_section_title
;
 [Ni(MeCN)(H~2~O)~2~(NO~3~)~2~]&#x00B7;(15-crown-5)&#x00B7;MeCN: detailed
 study of a four-phase sequence that includes an intermediate modulated
 phase
;
_journal_issue 4
_journal_name_full 'Acta Crystallographica Section B'
_journal_page_first 389
_journal_page_last 400
_journal_paper_doi 10.1107/S0108768112018319
_journal_volume 68
_journal_year 2012
_chemical_formula_moiety 'C10 H20 O5, C2 H7 N3 Ni O8, C2 H3 N'
_chemical_formula_sum 'C14 H30 N4 Ni O13'
_chemical_formula_weight 521.13
_chemical_name_systematic
;
acetonitrilediaqual-\k^1^O-nitrato-\k^2^O-nitratonickel(II) (15-crown-5)
acetonitrile solvate
;
_space_group_IT_number 11
_symmetry_cell_setting monoclinic
_symmetry_space_group_name_Hall '-P 2yb'
_symmetry_space_group_name_H-M 'P 1 21/m 1'
_atom_sites_solution_hydrogens geom
_atom_sites_solution_primary direct
_atom_sites_solution_secondary difmap
_audit_creation_method 'SHELXL-97 and C P Brock'
_cell_angle_alpha 90.00
_cell_angle_beta 105.405(2)
_cell_angle_gamma 90.00
_cell_formula_units_Z 2
_cell_length_a 12.1431(2)
_cell_length_b 12.3715(2)
_cell_length_c 8.16770(10)
_cell_measurement_reflns_used 2851
_cell_measurement_temperature 263(2)
_cell_measurement_theta_max 27.48
_cell_measurement_theta_min 1.00
_cell_volume 1182.94(3)
_computing_cell_refinement 'DENZO-SMN (Nonius, 1999)'
_computing_data_collection 'COLLECT (Nonius, 1999)'
_computing_data_reduction 'DENZO-SMN (Nonius, 1999)'
_computing_molecular_graphics 'Mercury (Macrae et al., 2008)'
_computing_publication_material 'SHELX-97 and local procedures'
_computing_structure_refinement 'SHELXL-97 (Sheldrick, 2008)'
_computing_structure_solution 'SHELXS-97 (Sheldrick, 2008)'
_diffrn_ambient_temperature 263(2)
_diffrn_detector_area_resol_mean 18
_diffrn_measured_fraction_theta_full 0.999
_diffrn_measured_fraction_theta_max 0.999
_diffrn_measurement_device_type 'Nonius KappaCCD diffractometer'
_diffrn_measurement_method '\w scans at fixed \c = 55\%'
_diffrn_radiation_monochromator graphite
_diffrn_radiation_source 'fine-focus sealed tube'
_diffrn_radiation_type MoK\a
_diffrn_radiation_wavelength 0.71073
_diffrn_reflns_av_R_equivalents 0.0309
_diffrn_reflns_av_sigmaI/netI 0.0456
_diffrn_reflns_limit_h_max 15
_diffrn_reflns_limit_h_min -15
_diffrn_reflns_limit_k_max 16
_diffrn_reflns_limit_k_min -15
_diffrn_reflns_limit_l_max 10
_diffrn_reflns_limit_l_min -10
_diffrn_reflns_number 5434
_diffrn_reflns_theta_full 27.48
_diffrn_reflns_theta_max 27.48
_diffrn_reflns_theta_min 1.74
_exptl_absorpt_coefficient_mu 0.888
_exptl_absorpt_correction_T_max 0.9165
_exptl_absorpt_correction_T_min 0.8086
_exptl_absorpt_correction_type multi-scan
_exptl_absorpt_process_details 'Scalepack (Otwinowski & Minor, 2006)'
_exptl_crystal_colour 'pale green'
_exptl_crystal_density_diffrn 1.463
_exptl_crystal_density_meas ?
_exptl_crystal_density_method 'not measured'
_exptl_crystal_description parallelepiped
_exptl_crystal_F_000 548
_exptl_crystal_size_max 0.25
_exptl_crystal_size_mid 0.15
_exptl_crystal_size_min 0.10
_refine_diff_density_max 0.322
_refine_diff_density_min -0.304
_refine_ls_extinction_method none
_refine_ls_goodness_of_fit_ref 1.040
_refine_ls_hydrogen_treatment mixed
_refine_ls_matrix_type full
_refine_ls_number_parameters 321
_refine_ls_number_reflns 2850
_refine_ls_number_restraints 154
_refine_ls_restrained_S_all 1.036
_refine_ls_R_factor_all 0.0880
_refine_ls_R_factor_gt 0.0430
_refine_ls_shift/su_max 0.001
_refine_ls_shift/su_mean 0.000
_refine_ls_structure_factor_coef Fsqd
_refine_ls_weighting_details 'calc w=1/[\s^2^(Fo^2^)+(0.0703P)^2^+0.0000P] where P=(Fo^2^+2Fc^2^)/3'
_refine_ls_weighting_scheme calc
_refine_ls_wR_factor_gt 0.1074
_refine_ls_wR_factor_ref 0.1276
_reflns_number_gt 1699
_reflns_number_total 2850
_reflns_threshold_expression >2sigma(I)
_cod_data_source_file hw5021.cif
_cod_data_source_block 263K_I_1
_cod_depositor_comments
;
The following automatic conversions were performed:

'_exptl_crystal_density_meas' value 'not measured' was changed to '?'
- the value is perceived as not measured.

Automatic conversion script
Id: cif_fix_values 3008 2015-01-20 13:52:24Z robertas 
;
_cod_original_sg_symbol_H-M 'P 21/m'
_cod_database_code 2105190
_cod_database_fobs_code 2105190

loop_
_symmetry_equiv_pos_as_xyz
'x, y, z'
'-x, y+1/2, -z'
'-x, -y, -z'
'x, -y-1/2, z'

loop_
_atom_site_type_symbol
_atom_site_label
_atom_site_fract_x
_atom_site_fract_y
_atom_site_fract_z
_atom_site_U_iso_or_equiv
_atom_site_adp_type
_atom_site_calc_flag
_atom_site_refinement_flags
_atom_site_occupancy
_atom_site_symmetry_multiplicity
_atom_site_disorder_assembly
_atom_site_disorder_group
C C1 0.0583(6) 0.1547(5) 0.6316(12) 0.0743(17) Uani d PDU 0.626(4) 1 . 1
H H1A 0.0591 0.1609 0.5135 0.089 Uiso calc PR 0.626(4) 1 . 1
H H1B -0.0198 0.1429 0.6357 0.089 Uiso calc PR 0.626(4) 1 . 1
C C2 0.1315(6) 0.0622(7) 0.7128(15) 0.0878(17) Uani d PDU 0.626(4) 1 . 1
H H2A 0.1343 0.0585 0.8325 0.105 Uiso calc PR 0.626(4) 1 . 1
H H2B 0.1001 -0.0051 0.6595 0.105 Uiso calc PR 0.626(4) 1 . 1
C C3 0.3268(5) 0.0070(5) 0.7854(8) 0.0880(17) Uani d PDU 0.626(4) 1 . 1
H H3A 0.3140 -0.0646 0.7354 0.106 Uiso calc PR 0.626(4) 1 . 1
H H3B 0.3210 0.0022 0.9014 0.106 Uiso calc PR 0.626(4) 1 . 1
C C4 0.4418(9) 0.0446(9) 0.785(2) 0.080(2) Uani d PDU 0.626(4) 1 . 1
H H4A 0.4976 -0.0117 0.8283 0.096 Uiso calc PR 0.626(4) 1 . 1
H H4B 0.4442 0.0624 0.6706 0.096 Uiso calc PR 0.626(4) 1 . 1
C C5 0.5667(8) 0.2054(8) 0.9198(16) 0.071(2) Uani d PDU 0.3128(18) 1 . 1
H H5A 0.591(4) 0.212(4) 1.045(3) 0.085 Uiso d PD 0.50 1 A 1
H H5B 0.594(5) 0.138(3) 0.882(6) 0.085 Uiso d PD 0.50 1 B 1
C C6 0.5420(17) 0.3055(11) 0.8149(19) 0.083(4) Uani d PDU 0.3128(18) 1 . 1
H H6A 0.612(3) 0.341(4) 0.797(7) 0.099 Uiso d PD 0.50 1 C 1
H H6B 0.477(3) 0.337(5) 0.716(6) 0.099 Uiso d PD 0.50 1 D 1
O O1 0.1013(3) 0.2500 0.7196(5) 0.0600(11) Uani d SPDU 0.626(4) 2 . 1
O O2 0.2430(3) 0.0784(3) 0.6928(4) 0.0758(11) Uani d PDU 0.626(4) 1 . 1
O O3 0.4673(3) 0.1375(3) 0.8906(5) 0.0908(12) Uani d PDU 0.626(4) 1 . 1
C C5' 0.040(3) 0.3248(15) 0.622(4) 0.083(4) Uani d PDU 0.1872(18) 1 . 2
C C6' 0.0497(14) 0.2038(15) 0.636(2) 0.0743(17) Uani d PDU 0.1872(18) 1 . 2
C C7' 0.1592(13) 0.0458(10) 0.745(3) 0.0878(17) Uani d PDU 0.374(4) 1 . 2
H H7'1 0.108(6) -0.005(6) 0.670(7) 0.105 Uiso d PD 0.374(4) 1 . 2
H H7'2 0.162(6) 0.034(7) 0.864(4) 0.105 Uiso d PD 0.374(4) 1 . 2
C C8' 0.2714(8) 0.0087(10) 0.7218(15) 0.0880(17) Uani d PDU 0.374(4) 1 . 2
H H8'1 0.2844 -0.0662 0.7566 0.106 Uiso calc PR 0.374(4) 1 . 2
H H8'2 0.2707 0.0139 0.6030 0.106 Uiso calc PR 0.374(4) 1 . 2
C C9' 0.4631(14) 0.0667(18) 0.772(4) 0.080(2) Uani d PDU 0.374(4) 1 . 2
H H9'1 0.4481 0.0739 0.6498 0.096 Uiso calc PR 0.374(4) 1 . 2
H H9'2 0.4990 -0.0028 0.8053 0.096 Uiso calc PR 0.374(4) 1 . 2
C C10' 0.5397(9) 0.1558(7) 0.8588(15) 0.071(2) Uani d PDU 0.374(4) 1 . 2
H H10A 0.5379 0.1620 0.9764 0.085 Uiso calc PR 0.374(4) 1 . 2
H H10B 0.6178 0.1427 0.8552 0.085 Uiso calc PR 0.374(4) 1 . 2
O O1' 0.4965(8) 0.2500 0.7681(11) 0.066(2) Uani d SPDU 0.374(4) 2 . 2
O O4' 0.1263(9) 0.1541(8) 0.7777(13) 0.0713(19) Uani d PDU 0.1872(18) 1 . 2
O O4'' 0.1480(9) 0.1391(8) 0.6386(13) 0.0713(19) Uani d PDU 0.1872(18) 1 . 2
O O5' 0.3594(5) 0.0738(6) 0.8206(6) 0.0687(16) Uani d PDU 0.374(4) 1 . 2
Ni Ni1 0.30498(4) 0.2652(3) 0.26743(6) 0.0438(7) Uani d PU 0.50 1 . .
O O6 0.3013(2) 0.2500 0.5135(3) 0.0603(6) Uani d SDU 1 2 . .
H H6C 0.307(4) 0.195(3) 0.567(7) 0.091 Uiso d PD 0.50 1 . .
H H6D 0.255(4) 0.290(3) 0.540(8) 0.091 Uiso d PD 0.50 1 . .
O O7 0.2981(3) 0.2731(6) 0.0182(3) 0.067(3) Uani d PDU 0.50 1 . .
H H7C 0.249(3) 0.2500 -0.063(4) 0.101 Uiso d SD 1 2 . .
H H7D 0.344(4) 0.306(4) -0.026(6) 0.101 Uiso d PD 0.50 1 . .
N N1' 0.242(2) 0.0435(18) 0.263(5) 0.063(3) Uani d PDU 0.212(14) 1 . 1
O O8' 0.3364(14) 0.0264(17) 0.358(4) 0.093(5) Uani d PDU 0.212(14) 1 . 1
O O9' 0.209(3) 0.1363(13) 0.2040(18) 0.079(5) Uani d PDU 0.212(14) 1 . 1
O O10' 0.211(6) -0.049(2) 0.276(6) 0.114(8) Uani d PDU 0.212(14) 1 . 1
N N1 0.2137(16) 0.054(2) 0.2395(18) 0.063(3) Uani d PDU 0.288(14) 1 . 2
O O8 0.3105(19) 0.0984(14) 0.262(3) 0.073(4) Uani d PDU 0.288(14) 1 . 2
O O9 0.1243(15) 0.1012(18) 0.230(3) 0.122(7) Uani d PDU 0.288(14) 1 . 2
O O10 0.194(5) -0.043(2) 0.223(6) 0.114(8) Uani d PDU 0.288(14) 1 . 2
N N2 0.2024(11) 0.4478(13) 0.256(2) 0.066(3) Uani d PU 0.50 1 . .
O O11 0.3106(10) 0.4333(12) 0.2855(17) 0.059(2) Uani d PU 0.50 1 . .
O O12 0.1494(12) 0.3588(10) 0.2202(10) 0.0707(17) Uani d PU 0.50 1 . .
O O13 0.1559(10) 0.5296(12) 0.246(3) 0.110(4) Uani d PU 0.50 1 . .
C C11 0.6906(4) 0.2500 0.5156(6) 0.0909(15) Uani d SDU 1 2 . .
H H11A 0.743(4) 0.2500 0.443(5) 0.136 Uiso d SD 1 2 . .
H H11B 0.699(3) 0.3169(19) 0.579(4) 0.136 Uiso d D 1 1 . .
C C12 0.5728(3) 0.2500 0.4184(4) 0.0626(9) Uani d SU 1 2 . .
N N3 0.4794(3) 0.2500 0.3429(4) 0.0628(8) Uani d SU 1 2 . .
C C13 -0.0692(5) 0.2500 -0.0144(6) 0.1008(16) Uani d SDU 1 2 . .
H H13A -0.099(4) 0.2500 -0.140(2) 0.151 Uiso d SD 1 2 . .
H H13B -0.018(3) 0.186(2) 0.013(4) 0.151 Uiso d D 1 1 . .
C C14 -0.1208(4) 0.2500 0.1220(6) 0.0788(12) Uani d SU 1 2 . .
N N4 -0.1642(5) 0.2500 0.2283(7) 0.1267(17) Uani d SU 1 2 . .

loop_
_atom_site_aniso_label
_atom_site_aniso_U_11
_atom_site_aniso_U_22
_atom_site_aniso_U_33
_atom_site_aniso_U_12
_atom_site_aniso_U_13
_atom_site_aniso_U_23
C1 0.046(2) 0.083(4) 0.084(3) -0.020(3) -0.002(2) -0.004(3)
C2 0.086(4) 0.070(3) 0.098(5) -0.024(2) 0.010(4) -0.008(2)
C3 0.101(4) 0.059(3) 0.092(5) 0.007(3) 0.006(4) 0.004(3)
C4 0.101(4) 0.069(5) 0.076(3) 0.029(2) 0.033(3) 0.017(4)
C5 0.049(4) 0.099(6) 0.067(6) 0.029(3) 0.020(4) 0.020(4)
C6 0.115(11) 0.083(6) 0.072(8) 0.013(7) 0.063(7) 0.005(6)
O1 0.057(2) 0.073(3) 0.047(2) 0.000 0.008(2) 0.000
O2 0.076(2) 0.086(3) 0.0663(19) 0.0188(19) 0.0203(16) 0.0068(17)
O3 0.080(3) 0.085(3) 0.114(3) 0.0097(19) 0.038(2) 0.024(2)
C5' 0.115(11) 0.083(6) 0.072(8) 0.013(7) 0.063(7) 0.005(6)
C6' 0.046(2) 0.083(4) 0.084(3) -0.020(3) -0.002(2) -0.004(3)
C7' 0.086(4) 0.070(3) 0.098(5) -0.024(2) 0.010(4) -0.008(2)
C8' 0.101(4) 0.059(3) 0.092(5) 0.007(3) 0.006(4) 0.004(3)
C9' 0.101(4) 0.069(5) 0.076(3) 0.029(2) 0.033(3) 0.017(4)
C10' 0.049(4) 0.099(6) 0.067(6) 0.029(3) 0.020(4) 0.020(4)
O1' 0.076(6) 0.044(5) 0.076(6) 0.000 0.015(4) 0.000
O4' 0.076(5) 0.063(4) 0.076(4) -0.014(3) 0.022(4) -0.005(3)
O4'' 0.076(5) 0.063(4) 0.076(4) -0.014(3) 0.022(4) -0.005(3)
O5' 0.083(4) 0.065(4) 0.055(3) -0.006(3) 0.014(3) -0.006(3)
Ni1 0.0521(3) 0.044(2) 0.0368(3) -0.0042(4) 0.01359(19) -0.0003(3)
O6 0.0710(17) 0.0743(18) 0.0421(13) 0.000 0.0262(12) 0.000
O7 0.083(2) 0.084(8) 0.0359(13) -0.023(3) 0.0179(13) -0.0078(19)
N1' 0.082(9) 0.052(5) 0.066(8) -0.007(6) 0.038(8) -0.007(5)
O8' 0.087(7) 0.059(9) 0.130(16) 0.011(6) 0.025(7) 0.003(9)
O9' 0.098(13) 0.056(5) 0.071(6) -0.026(7) 0.000(7) 0.014(5)
O10' 0.136(13) 0.052(4) 0.15(2) -0.027(7) 0.032(17) -0.004(7)
N1 0.082(9) 0.052(5) 0.066(8) -0.007(6) 0.038(8) -0.007(5)
O8 0.087(8) 0.047(6) 0.101(10) -0.011(5) 0.053(8) -0.007(6)
O9 0.061(7) 0.094(11) 0.194(15) 0.007(7) 0.001(7) -0.025(9)
O10 0.136(13) 0.052(4) 0.15(2) -0.027(7) 0.032(17) -0.004(7)
N2 0.059(4) 0.080(5) 0.059(6) 0.016(4) 0.017(4) 0.005(5)
O11 0.057(4) 0.054(5) 0.069(5) 0.000(4) 0.022(4) -0.004(4)
O12 0.055(4) 0.083(5) 0.069(3) 0.002(3) 0.006(3) 0.008(3)
O13 0.107(7) 0.078(6) 0.145(6) 0.045(5) 0.032(7) -0.006(5)
C11 0.062(2) 0.135(5) 0.075(3) 0.000 0.017(2) 0.000
C12 0.069(2) 0.075(3) 0.050(2) 0.000 0.0263(18) 0.000
N3 0.0622(18) 0.082(2) 0.0484(17) 0.000 0.0227(14) 0.000
C13 0.084(3) 0.141(5) 0.077(3) 0.000 0.021(3) 0.000
C14 0.075(3) 0.071(3) 0.092(3) 0.000 0.024(2) 0.000
N4 0.153(4) 0.105(4) 0.153(5) 0.000 0.093(4) 0.000

loop_
_atom_type_symbol
_atom_type_description
_atom_type_scat_dispersion_real
_atom_type_scat_dispersion_imag
_atom_type_scat_source
C C 0.0033 0.0016 'International Tables Vol C Tables 4.2.6.8 and 6.1.1.4'
H H 0.0000 0.0000 'International Tables Vol C Tables 4.2.6.8 and 6.1.1.4'
O O 0.0106 0.0060 'International Tables Vol C Tables 4.2.6.8 and 6.1.1.4'
N N 0.0061 0.0033 'International Tables Vol C Tables 4.2.6.8 and 6.1.1.4'
Ni Ni 0.3393 1.1124 'International Tables Vol C Tables 4.2.6.8 and 6.1.1.4'

loop_
_geom_angle_atom_site_label_1
_geom_angle_atom_site_label_2
_geom_angle_atom_site_label_3
_geom_angle_site_symmetry_1
_geom_angle_site_symmetry_3
_geom_angle
_geom_angle_publ_flag
O1 C1 C2 . . 108.6(7) no
O1 C1 H1A . . 110.0 no
C2 C1 H1A . . 110.0 no
O1 C1 H1B . . 110.0 no
C2 C1 H1B . . 110.0 no
H1A C1 H1B . . 108.3 no
O2 C2 C1 . . 108.3(6) no
O2 C2 H2A . . 110.0 no
C1 C2 H2A . . 110.0 no
O2 C2 H2B . . 110.0 no
C1 C2 H2B . . 110.0 no
H2A C2 H2B . . 108.4 no
O2 C2 H7'1 . . 107(5) no
C1 C2 H7'1 . . 116(5) no
H2A C2 H7'1 . . 105.0 no
H2B C2 H7'1 . . 6.1 no
O2 C2 H7'2 . . 97(3) no
C1 C2 H7'2 . . 130(4) no
H2A C2 H7'2 . . 20.3 no
H2B C2 H7'2 . . 100.5 no
H7'1 C2 H7'2 . . 96(4) no
O2 C3 C4 . . 110.6(8) no
O2 C3 H3A . . 109.5 no
C4 C3 H3A . . 109.5 no
O2 C3 H3B . . 109.5 no
C4 C3 H3B . . 109.5 no
H3A C3 H3B . . 108.1 no
O3 C4 C3 . . 108.1(6) no
O3 C4 H4A . . 110.1 no
C3 C4 H4A . . 110.1 no
O3 C4 H4B . . 110.1 no
C3 C4 H4B . . 110.1 no
H4A C4 H4B . . 108.4 no
C6 C5 C5 4_565 4_565 99.2(15) no
C6 C5 O3 4_565 . 71.4(12) no
C5 C5 O3 4_565 . 125.8(5) no
C6 C5 C6 4_565 . 65.4(19) no
C5 C5 C6 4_565 . 33.8(7) no
O3 C5 C6 . . 111.0(10) no
C6 C5 H5A 4_565 . 174(3) no
C5 C5 H5A 4_565 . 85(3) no
O3 C5 H5A . . 103(3) no
C6 C5 H5A . . 119(3) no
C6 C5 H5B 4_565 . 66(3) no
C5 C5 H5B 4_565 . 149(4) no
O3 C5 H5B . . 78(4) no
C6 C5 H5B . . 124(3) no
H5A C5 H5B . . 111(3) no
C5 C6 C6 4_565 4_565 80.8(15) no
C5 C6 O3 4_565 4_565 74.4(11) no
C6 C6 O3 4_565 4_565 119.9(6) no
C5 C6 C5 4_565 . 47.0(13) no
C6 C6 C5 4_565 . 33.8(7) no
O3 C6 C5 4_565 . 102.6(8) no
C5 C6 H6A 4_565 . 98(4) no
C6 C6 H6A 4_565 . 116(4) no
O3 C6 H6A 4_565 . 121(4) no
C5 C6 H6A . . 113(4) no
C5 C6 H6B 4_565 . 147(4) no
C6 C6 H6B 4_565 . 112(4) no
O3 C6 H6B 4_565 . 73(4) no
C5 C6 H6B . . 139(4) no
H6A C6 H6B . . 103(2) no
C1 O1 C1 4_565 . 113.9(7) no
C3 O2 C2 . . 115.2(5) no
C6 O3 C4 4_565 . 101.6(7) no
C6 O3 C5 4_565 . 34.3(6) no
C4 O3 C5 . . 127.8(6) no
C6' C5' O4'' 4_565 4_565 94(6) no
C6' C5' O4' 4_565 4_565 80(6) no
O4'' C5' O4' 4_565 4_565 52.9(15) no
C6' C5' C6' 4_565 . 16(4) no
O4'' C5' C6' 4_565 . 106(2) no
O4' C5' C6' 4_565 . 95(2) no
C6' C5' C5' 4_565 4_565 21(6) no
O4'' C5' C5' 4_565 4_565 109.3(10) no
O4' C5' C5' 4_565 4_565 100.5(8) no
C6' C5' C5' . 4_565 5.2(16) no
C5' C6' C6' 4_565 4_565 159(6) no
C5' C6' O4' 4_565 . 85(6) no
C6' C6' O4' 4_565 . 115.7(9) no
C5' C6' O4'' 4_565 . 71(5) no
C6' C6' O4'' 4_565 . 124.0(9) no
O4' C6' O4'' . . 51.8(7) no
C5' C6' C5' 4_565 . 154(7) no
C6' C6' C5' 4_565 . 5.2(16) no
O4' C6' C5' . . 121(2) no
O4'' C6' C5' . . 127(2) no
O4'' C7' O4' . . 51.5(7) no
O4'' C7' C8' . . 96.6(10) no
O4' C7' C8' . . 127.9(13) no
O4'' C7' H7'1 . . 102(5) no
O4' C7' H7'1 . . 124(6) no
C8' C7' H7'1 . . 100(5) no
O4'' C7' H7'2 . . 134(5) no
O4' C7' H7'2 . . 84(5) no
C8' C7' H7'2 . . 107(5) no
H7'1 C7' H7'2 . . 112(3) no
O5' C8' C7' . . 109.2(11) no
O5' C8' H8'1 . . 109.8 no
C7' C8' H8'1 . . 109.8 no
O5' C8' H8'2 . . 109.8 no
C7' C8' H8'2 . . 109.8 no
H8'1 C8' H8'2 . . 108.3 no
O5' C9' C10' . . 108.0(10) no
O5' C9' H9'1 . . 110.1 no
C10' C9' H9'1 . . 110.1 no
O5' C9' H9'2 . . 110.1 no
C10' C9' H9'2 . . 110.1 no
H9'1 C9' H9'2 . . 108.4 no
O1' C10' C9' . . 105.3(14) no
O1' C10' H5B . . 128(6) no
C9' C10' H5B . . 110(4) no
O1' C10' H10A . . 110.7 no
C9' C10' H10A . . 110.7 no
H5B C10' H10A . . 91.3 no
O1' C10' H10B . . 110.7 no
C9' C10' H10B . . 110.7 no
H5B C10' H10B . . 20.2 no
H10A C10' H10B . . 108.8 no
C10' O1' C10' 4_565 . 112.0(10) no
C10' O1' H6B 4_565 . 56(3) no
C10' O1' H6B . . 167(2) no
O4'' O4' C6' . . 64.7(7) no
O4'' O4' C5' . 4_565 60.2(12) no
C6' O4' C5' . 4_565 15.2(15) no
O4'' O4' C7' . . 63.6(6) no
C6' O4' C7' . . 113.9(11) no
C5' O4' C7' 4_565 . 100.2(12) no
O4' O4'' C5' . 4_565 66.9(15) no
O4' O4'' C7' . . 64.9(7) no
C5' O4'' C7' 4_565 . 105.0(13) no
O4' O4'' C6' . . 63.5(6) no
C5' O4'' C6' 4_565 . 15.3(17) no
C7' O4'' C6' . . 113.9(10) no
C8' O5' C9' . . 113.5(9) no
Ni1 Ni1 O9' 4_565 4_565 136.7(10) no
Ni1 Ni1 O8 4_565 4_565 177.0(8) no
O9' Ni1 O8 4_565 4_565 45.1(11) no
Ni1 Ni1 O9' 4_565 . 35.7(9) no
O9' Ni1 O9' 4_565 . 101.0(18) no
O8 Ni1 O9' 4_565 . 146.0(13) no
Ni1 Ni1 O7 4_565 . 92.8(2) no
O9' Ni1 O7 4_565 . 79.3(7) no
O8 Ni1 O7 4_565 . 85.3(10) no
O9' Ni1 O7 . . 84.9(6) no
Ni1 Ni1 O6 4_565 . 84.67(11) no
O9' Ni1 O6 4_565 . 100.2(8) no
O8 Ni1 O6 4_565 . 97.4(9) no
O9' Ni1 O6 . . 91.0(6) no
O7 Ni1 O6 . . 175.6(2) no
Ni1 Ni1 N3 4_565 . 84.73(11) no
O9' Ni1 N3 4_565 . 137.8(11) no
O8 Ni1 N3 4_565 . 93.1(8) no
O9' Ni1 N3 . . 120.0(10) no
O7 Ni1 N3 . . 94.02(13) no
O6 Ni1 N3 . . 89.25(11) no
Ni1 Ni1 O8 4_565 . 2.5(7) no
O9' Ni1 O8 4_565 . 138.1(13) no
O8 Ni1 O8 4_565 . 174.5(15) no
O9' Ni1 O8 . . 37.2(9) no
O7 Ni1 O8 . . 91.1(7) no
O6 Ni1 O8 . . 86.4(7) no
N3 Ni1 O8 . . 83.0(6) no
Ni1 Ni1 O7 4_565 4_565 76.8(2) no
O9' Ni1 O7 4_565 4_565 91.1(6) no
O8 Ni1 O7 4_565 4_565 101.2(9) no
O9' Ni1 O7 . 4_565 71.9(7) no
O7 Ni1 O7 . 4_565 16.0(4) no
O6 Ni1 O7 . 4_565 161.1(3) no
N3 Ni1 O7 . 4_565 92.47(13) no
O8 Ni1 O7 . 4_565 75.2(8) no
Ni1 Ni1 O11 4_565 . 176.0(4) no
O9' Ni1 O11 4_565 . 45.8(9) no
O8 Ni1 O11 4_565 . 5.6(12) no
O9' Ni1 O11 . . 146.6(10) no
O7 Ni1 O11 . . 90.9(4) no
O6 Ni1 O11 . . 91.8(4) no
N3 Ni1 O11 . . 93.3(3) no
O8 Ni1 O11 . . 175.9(5) no
O7 Ni1 O11 4_565 . 106.9(5) no
Ni1 Ni1 O12 4_565 . 122.4(3) no
O9' Ni1 O12 4_565 . 17.9(12) no
O8 Ni1 O12 4_565 . 59.9(8) no
O9' Ni1 O12 . . 87.5(9) no
O7 Ni1 O12 . . 89.7(3) no
O6 Ni1 O12 . . 88.7(2) no
N3 Ni1 O12 . . 152.5(3) no
O8 Ni1 O12 . . 124.3(6) no
O7 Ni1 O12 4_565 . 98.2(3) no
O11 Ni1 O12 . . 59.3(4) no
Ni1 Ni1 O12 4_565 4_565 49.9(2) no
O9' Ni1 O12 4_565 4_565 87.7(11) no
O8 Ni1 O12 4_565 4_565 132.3(8) no
O9' Ni1 O12 . 4_565 17.1(10) no
O7 Ni1 O12 . 4_565 92.8(3) no
O6 Ni1 O12 . 4_565 82.8(2) no
N3 Ni1 O12 . 4_565 134.4(3) no
O8 Ni1 O12 . 4_565 51.8(7) no
O7 Ni1 O12 4_565 4_565 82.5(3) no
O11 Ni1 O12 . 4_565 131.6(4) no
O12 Ni1 O12 . 4_565 72.5(5) no
Ni1 O6 Ni1 4_565 . 10.6(2) no
Ni1 O6 H6C 4_565 . 116(5) no
Ni1 O6 H6C . . 127(5) no
Ni1 O6 H6D 4_565 . 121(4) no
Ni1 O6 H6D . . 114(4) no
H6C O6 H6D . . 109(3) no
O7 O7 Ni1 4_565 . 87.2(2) no
O7 O7 Ni1 4_565 4_565 76.8(2) no
Ni1 O7 Ni1 . 4_565 10.5(2) no
O7 O7 H7C 4_565 . 69.5(7) no
Ni1 O7 H7C . . 129(3) no
Ni1 O7 H7C 4_565 . 123(3) no
O7 O7 H7D 4_565 . 119(4) no
Ni1 O7 H7D . . 127(3) no
Ni1 O7 H7D 4_565 . 132(3) no
H7C O7 H7D . . 104(3) no
N2 N1' O11 4_565 4_565 147(5) no
N2 N1' O8' 4_565 . 148(9) no
O11 N1' O8' 4_565 . 39.1(13) no
N2 N1' O10' 4_565 . 84(5) no
O11 N1' O10' 4_565 . 127(4) no
O8' N1' O10' . . 92(3) no
N2 N1' O9' 4_565 . 63(3) no
O11 N1' O9' 4_565 . 89(2) no
O8' N1' O9' . . 124(2) no
O10' N1' O9' . . 144(4) no
N2 N1' O13 4_565 4_565 54(3) no
O11 N1' O13 4_565 4_565 158(2) no
O8' N1' O13 . 4_565 121.0(18) no
O10' N1' O13 . 4_565 30(4) no
O9' N1' O13 . 4_565 113.4(17) no
N2 N1' O12 4_565 4_565 36(2) no
O11 N1' O12 4_565 4_565 112(2) no
O8' N1' O12 . 4_565 138(2) no
O10' N1' O12 . 4_565 120(4) no
O9' N1' O12 . 4_565 27.3(9) no
O13 N1' O12 4_565 4_565 89.9(14) no
O11 O8' N1' 4_565 . 43.8(18) no
O11 O8' N2 4_565 4_565 49.1(15) no
N1' O8' N2 . 4_565 9(3) no
O11 O8' O10' 4_565 . 85(2) no
N1' O8' O10' . . 44.0(18) no
N2 O8' O10' 4_565 . 43(2) no
O12 O9' N2 4_565 4_565 81.3(16) no
O12 O9' N1' 4_565 . 103(2) no
N2 O9' N1' 4_565 . 22.5(18) no
O12 O9' O11 4_565 4_565 131.7(16) no
N2 O9' O11 4_565 4_565 56.0(10) no
N1' O9' O11 . 4_565 34.2(12) no
O12 O9' Ni1 4_565 4_565 120(3) no
N2 O9' Ni1 4_565 4_565 131.6(16) no
N1' O9' Ni1 . 4_565 114.3(17) no
O11 O9' Ni1 4_565 4_565 81.6(16) no
O12 O9' Ni1 4_565 . 114(3) no
N2 O9' Ni1 4_565 . 137.9(14) no
N1' O9' Ni1 . . 121.6(17) no
O11 O9' Ni1 4_565 . 89.2(15) no
Ni1 O9' Ni1 4_565 . 7.6(2) no
O13 O10' N1' 4_565 . 86(4) no
O13 O10' N2 4_565 4_565 64(4) no
N1' O10' N2 . 4_565 22.5(18) no
O13 O10' O8' 4_565 . 127(3) no
N1' O10' O8' . . 43.6(17) no
N2 O10' O8' 4_565 . 63.6(17) no
N2 N1 O11 4_565 4_565 125(8) no
N2 N1 O9 4_565 . 52(8) no
O11 N1 O9 4_565 . 141(2) no
N2 N1 O10 4_565 . 81(10) no
O11 N1 O10 4_565 . 109(4) no
O9 N1 O10 . . 109(4) no
N2 N1 O13 4_565 4_565 56(9) no
O11 N1 O13 4_565 4_565 129(2) no
O9 N1 O13 . 4_565 84.2(18) no
O10 N1 O13 . 4_565 26(2) no
N2 N1 O8 4_565 . 132(8) no
O11 N1 O8 4_565 . 20.0(10) no
O9 N1 O8 . . 125(2) no
O10 N1 O8 . . 126(3) no
O13 N1 O8 4_565 . 149(2) no
N2 N1 O12 4_565 4_565 72(9) no
O11 N1 O12 4_565 4_565 116.7(19) no
O9 N1 O12 . 4_565 26.9(8) no
O10 N1 O12 . 4_565 134(4) no
O13 N1 O12 4_565 4_565 111.0(17) no
O8 N1 O12 . 4_565 99(2) no
O11 O8 N1 4_565 . 64(4) no
O11 O8 N2 4_565 4_565 63(4) no
N1 O8 N2 . 4_565 6.5(11) no
O11 O8 Ni1 4_565 4_565 152(6) no
N1 O8 Ni1 . 4_565 113(2) no
N2 O8 Ni1 4_565 4_565 111.1(15) no
O11 O8 Ni1 4_565 . 152(6) no
N1 O8 Ni1 . . 113.8(18) no
N2 O8 Ni1 4_565 . 111.6(14) no
Ni1 O8 Ni1 4_565 . 0.55(15) no
O12 O9 N2 4_565 4_565 92(2) no
O12 O9 N1 4_565 . 86(3) no
N2 O9 N1 4_565 . 8.9(16) no
O12 O9 O13 4_565 4_565 134(3) no
N2 O9 O13 4_565 4_565 43.7(12) no
N1 O9 O13 . 4_565 48.9(14) no
O13 O10 N2 4_565 4_565 71(3) no
O13 O10 N1 4_565 . 80(4) no
N2 O10 N1 4_565 . 10.2(13) no
N1 N2 N1' 4_565 4_565 46(8) no
N1 N2 O9 4_565 4_565 119(9) no
N1' N2 O9 4_565 4_565 158(4) no
N1 N2 O9' 4_565 4_565 64(10) no
N1' N2 O9' 4_565 4_565 95(3) no
O9 N2 O9' 4_565 4_565 64.0(15) no
N1 N2 O13 4_565 . 115(10) no
N1' N2 O13 4_565 . 106(4) no
O9 N2 O13 4_565 . 95.1(17) no
O9' N2 O13 4_565 . 149.4(16) no
N1 N2 O10 4_565 4_565 89(9) no
N1' N2 O10 4_565 4_565 80(5) no
O9 N2 O10 4_565 4_565 119(4) no
O9' N2 O10 4_565 4_565 146(3) no
O13 N2 O10 . 4_565 28(3) no
N1 N2 O10' 4_565 4_565 97(10) no
N1' N2 O10' 4_565 4_565 74(4) no
O9 N2 O10' 4_565 4_565 128(4) no
O9' N2 O10' 4_565 4_565 161(3) no
O13 N2 O10' . 4_565 33(3) no
O10 N2 O10' 4_565 4_565 20(4) no
N1 N2 O12 4_565 . 98(10) no
N1' N2 O12 4_565 . 130(3) no
O9 N2 O12 4_565 . 28.1(9) no
O9' N2 O12 4_565 . 36.7(13) no
O13 N2 O12 . . 122.5(13) no
O10 N2 O12 4_565 . 142(3) no
O10' N2 O12 4_565 . 155(3) no
N1 N2 O11 4_565 . 47(7) no
N1' N2 O11 4_565 . 21(3) no
O9 N2 O11 4_565 . 138.4(18) no
O9' N2 O11 4_565 . 77.0(15) no
O13 N2 O11 . . 126.5(15) no
O10 N2 O11 4_565 . 101(3) no
O10' N2 O11 4_565 . 94(3) no
O12 N2 O11 . . 110.6(13) no
N1 N2 O8 4_565 4_565 41(8) no
N1' N2 O8 4_565 4_565 37(3) no
O9 N2 O8 4_565 4_565 121.9(17) no
O9' N2 O8 4_565 4_565 59.4(14) no
O13 N2 O8 . 4_565 142.0(16) no
O10 N2 O8 4_565 4_565 115(3) no
O10' N2 O8 4_565 4_565 110(3) no
O12 N2 O8 . 4_565 93.8(12) no
O11 N2 O8 . 4_565 17.6(10) no
N1 N2 O8' 4_565 4_565 68(7) no
N1' N2 O8' 4_565 4_565 23(6) no
O9 N2 O8' 4_565 4_565 152.7(17) no
O9' N2 O8' 4_565 4_565 102.2(15) no
O13 N2 O8' . 4_565 105.4(12) no
O10 N2 O8' 4_565 4_565 86(3) no
O10' N2 O8' 4_565 4_565 73(3) no
O12 N2 O8' . 4_565 130.9(13) no
O11 N2 O8' . 4_565 27.0(7) no
O8 N2 O8' 4_565 4_565 44.0(12) no
O8 O11 O8' 4_565 4_565 150(5) no
O8 O11 N1' 4_565 4_565 108(5) no
O8' O11 N1' 4_565 4_565 97.1(18) no
O8 O11 N1 4_565 4_565 95(4) no
O8' O11 N1 4_565 4_565 109(2) no
N1' O11 N1 4_565 4_565 13.0(19) no
O8 O11 N2 4_565 . 99(5) no
O8' O11 N2 4_565 . 103.9(18) no
N1' O11 N2 4_565 . 12(2) no
N1 O11 N2 4_565 . 7.9(12) no
O8 O11 O9' 4_565 4_565 52(4) no
O8' O11 O9' 4_565 4_565 145.3(19) no
N1' O11 O9' 4_565 4_565 57.2(14) no
N1 O11 O9' 4_565 4_565 44.4(12) no
N2 O11 O9' . 4_565 47.0(10) no
O8 O11 Ni1 4_565 . 22(5) no
O8' O11 Ni1 4_565 . 134.1(17) no
N1' O11 Ni1 4_565 . 108.0(16) no
N1 O11 Ni1 4_565 . 95.9(13) no
N2 O11 Ni1 . . 96.5(12) no
O9' O11 Ni1 4_565 . 52.6(9) no
O9 O12 O9' 4_565 4_565 120(3) no
O9 O12 N2 4_565 . 60(2) no
O9' O12 N2 4_565 . 62.0(15) no
O9 O12 N1 4_565 4_565 67(2) no
O9' O12 N1 4_565 4_565 53.4(17) no
N2 O12 N1 . 4_565 9.3(13) no
O9 O12 N1' 4_565 4_565 73(2) no
O9' O12 N1' 4_565 4_565 49.4(16) no
N2 O12 N1' . 4_565 13.2(12) no
N1 O12 N1' 4_565 4_565 8.1(16) no
O9 O12 Ni1 4_565 . 151(3) no
O9' O12 Ni1 4_565 . 42.1(17) no
N2 O12 Ni1 . . 93.4(10) no
N1 O12 Ni1 4_565 . 87.5(13) no
N1' O12 Ni1 4_565 . 80.5(9) no
O9 O12 Ni1 4_565 4_565 157(3) no
O9' O12 Ni1 4_565 4_565 48.7(17) no
N2 O12 Ni1 . 4_565 101.0(10) no
N1 O12 Ni1 4_565 4_565 95.2(13) no
N1' O12 Ni1 4_565 4_565 88.2(9) no
Ni1 O12 Ni1 . 4_565 7.67(17) no
O10 O13 O10' 4_565 4_565 38(7) no
O10 O13 N2 4_565 . 81(4) no
O10' O13 N2 4_565 . 83(2) no
O10 O13 N1 4_565 4_565 73(3) no
O10' O13 N1 4_565 4_565 79(2) no
N2 O13 N1 . 4_565 9.0(12) no
O10 O13 N1' 4_565 4_565 63(4) no
O10' O13 N1' 4_565 4_565 63(2) no
N2 O13 N1' . 4_565 20.1(16) no
N1 O13 N1' 4_565 4_565 15.6(12) no
O10 O13 O9 4_565 4_565 117(4) no
O10' O13 O9 4_565 4_565 123(2) no
N2 O13 O9 . 4_565 41.2(10) no
N1 O13 O9 4_565 4_565 46.9(11) no
N1' O13 O9 4_565 4_565 61.2(11) no
C12 C11 H11A . . 112(3) no
C12 C11 H11B . . 104(2) no
H11A C11 H11B . . 109.0(17) no
N3 C12 C11 . . 179.4(4) no
C12 N3 Ni1 . . 164.5(3) no
C12 N3 Ni1 . 4_565 164.5(3) no
Ni1 N3 Ni1 . 4_565 10.5(2) no
C14 C13 H13A . . 134(3) no
C14 C13 H13B . . 102(2) no
H13A C13 H13B . . 105.7(17) no
N4 C14 C13 . . 178.5(6) no

loop_
_geom_bond_atom_site_label_1
_geom_bond_atom_site_label_2
_geom_bond_site_symmetry_2
_geom_bond_distance
_geom_bond_publ_flag
C1 O1 . 1.407(6) no
C1 C2 . 1.491(8) no
C1 H1A . 0.9700 no
C1 H1B . 0.9700 no
C2 O2 . 1.421(7) no
C2 H2A . 0.9700 no
C2 H2B . 0.9700 no
C2 H7'1 . 0.92(5) no
C2 H7'2 . 1.24(4) no
C3 O2 . 1.406(6) no
C3 C4 . 1.473(7) no
C3 H3A . 0.9700 no
C3 H3B . 0.9700 no
C4 O3 . 1.419(7) no
C4 H4A . 0.9700 no
C4 H4B . 0.9700 no
C5 C6 4_565 0.840(14) no
C5 C5 4_565 1.10(2) no
C5 O3 . 1.437(8) no
C5 C6 . 1.490(9) no
C5 H5A . 0.987(19) no
C5 H5B . 0.973(19) no
C6 C5 4_565 0.840(14) no
C6 C6 4_565 1.37(3) no
C6 O3 4_565 1.414(14) no
C6 H6A . 1.00(2) no
C6 H6B . 1.044(19) no
O1 C1 4_565 1.407(6) no
O3 C6 4_565 1.414(14) no
C5' C6' 4_565 0.38(4) no
C5' O4'' 4_565 1.36(3) no
C5' O4' 4_565 1.44(4) no
C5' C6' . 1.503(10) no
C5' C5' 4_565 1.85(4) no
C6' C5' 4_565 0.38(4) no
C6' C6' 4_565 1.14(4) no
C6' O4' . 1.419(10) no
C6' O4'' . 1.433(10) no
C7' O4'' . 1.428(10) no
C7' O4' . 1.443(10) no
C7' C8' . 1.497(9) no
C7' H7'1 . 0.98(2) no
C7' H7'2 . 0.98(2) no
C8' O5' . 1.408(8) no
C8' H8'1 . 0.9700 no
C8' H8'2 . 0.9700 no
C9' O5' . 1.419(9) no
C9' C10' . 1.494(9) no
C9' H9'1 . 0.9700 no
C9' H9'2 . 0.9700 no
C10' O1' . 1.406(8) no
C10' H5B . 0.67(5) no
C10' H10A . 0.9700 no
C10' H10B . 0.9700 no
O1' C10' 4_565 1.406(9) no
O1' H6B . 1.16(5) no
O4' O4'' . 1.247(14) no
O4' C5' 4_565 1.44(4) no
O4'' C5' 4_565 1.36(3) no
Ni1 Ni1 4_565 0.377(8) no
Ni1 O9' 4_565 1.673(16) no
Ni1 O8 4_565 1.690(18) no
Ni1 O9' . 1.964(15) no
Ni1 O7 . 2.017(3) no
Ni1 O6 . 2.031(2) no
Ni1 N3 . 2.052(3) no
Ni1 O8 . 2.067(18) no
Ni1 O7 4_565 2.070(3) no
Ni1 O11 . 2.084(16) no
Ni1 O12 . 2.161(17) no
Ni1 O12 4_565 2.384(17) no
O6 Ni1 4_565 2.031(2) no
O6 H6C . 0.803(19) no
O6 H6D . 0.818(19) no
O7 O7 4_565 0.571(15) no
O7 Ni1 4_565 2.070(3) no
O7 H7C . 0.817(18) no
O7 H7D . 0.842(19) no
N1' N2 4_565 0.49(4) no
N1' O11 4_565 0.85(3) no
N1' O8' . 1.216(10) no
N1' O10' . 1.223(10) no
N1' O9' . 1.270(10) no
N1' O13 4_565 1.37(3) no
N1' O12 4_565 1.63(3) no
O8' O11 4_565 0.77(2) no
O8' N2 4_565 1.65(2) no
O8' O10' . 1.76(5) no
O9' O12 4_565 0.77(2) no
O9' N2 4_565 1.13(2) no
O9' O11 4_565 1.51(2) no
O9' Ni1 4_565 1.673(16) no
O10' O13 4_565 0.69(7) no
O10' N2 4_565 1.27(4) no
N1 N2 4_565 0.22(3) no
N1 O11 4_565 1.15(3) no
N1 O9 . 1.219(10) no
N1 O10 . 1.222(10) no
N1 O13 4_565 1.26(3) no
N1 O8 . 1.266(10) no
N1 O12 4_565 1.32(3) no
O8 O11 4_565 0.436(18) no
O8 N2 4_565 1.42(3) no
O8 Ni1 4_565 1.690(18) no
O9 O12 4_565 0.599(16) no
O9 N2 4_565 1.10(3) no
O9 O13 4_565 1.66(3) no
O10 O13 4_565 0.57(5) no
O10 N2 4_565 1.21(4) no
N2 N1 4_565 0.22(3) no
N2 N1' 4_565 0.49(4) no
N2 O9 4_565 1.10(3) no
N2 O9' 4_565 1.13(2) no
N2 O13 . 1.151(12) no
N2 O10 4_565 1.21(4) no
N2 O10' 4_565 1.27(4) no
N2 O12 . 1.269(14) no
N2 O11 . 1.285(11) no
N2 O8 4_565 1.42(3) no
N2 O8' 4_565 1.65(2) no
O11 O8 4_565 0.436(18) no
O11 O8' 4_565 0.77(2) no
O11 N1' 4_565 0.85(3) no
O11 N1 4_565 1.15(3) no
O11 O9' 4_565 1.51(2) no
O12 O9 4_565 0.599(16) no
O12 O9' 4_565 0.77(2) no
O12 N1 4_565 1.32(3) no
O12 N1' 4_565 1.63(3) no
O12 Ni1 4_565 2.384(17) no
O13 O10 4_565 0.57(5) no
O13 O10' 4_565 0.69(7) no
O13 N1 4_565 1.26(3) no
O13 N1' 4_565 1.37(3) no
O13 O9 4_565 1.66(3) no
C11 C12 . 1.440(6) no
C11 H11A . 0.981(14) no
C11 H11B . 0.966(13) no
C12 N3 . 1.138(4) no
N3 Ni1 4_565 2.052(3) no
C13 C14 . 1.415(7) no
C13 H13A . 0.991(14) no
C13 H13B . 0.999(13) no
C14 N4 . 1.128(6) no

loop_
_geom_hbond_atom_site_label_D
_geom_hbond_atom_site_label_H
_geom_hbond_atom_site_label_A
_geom_hbond_site_symmetry_A
_geom_hbond_distance_DH
_geom_hbond_distance_HA
_geom_hbond_distance_DA
_geom_hbond_angle_DHA
O6 H6C O2 . 0.803(19) 2.04(3) 2.775(4) 152(5)
O6 H6D O4'' 4_565 0.818(19) 1.91(3) 2.720(11) 168(5)
O7 H7C O1 1_554 0.817(18) 2.16(2) 2.940(5) 159.0(12)
O7 H7D O3 4_564 0.842(19) 1.94(2) 2.770(6) 171(6)
O7 H7C O4' 1_554 0.817(18) 2.072(19) 2.864(11) 163(2)

loop_
_geom_torsion_atom_site_label_1
_geom_torsion_atom_site_label_2
_geom_torsion_atom_site_label_3
_geom_torsion_atom_site_label_4
_geom_torsion_site_symmetry_1
_geom_torsion_site_symmetry_4
_geom_torsion
_geom_torsion_publ_flag
O1 C1 C2 O2 . . -64.0(10) no
O2 C3 C4 O3 . . 71.6(12) no
C6 C5 C6 C5 4_565 4_565 180.000(6) no
O3 C5 C6 C5 . 4_565 123.5(11) no
C5 C5 C6 C6 4_565 4_565 180.000(8) no
O3 C5 C6 C6 . 4_565 -56.5(11) no
C6 C5 C6 O3 4_565 4_565 125.8(8) no
C5 C5 C6 O3 4_565 4_565 -54.2(8) no
O3 C5 C6 O3 . 4_565 69.4(13) no
C2 C1 O1 C1 . 4_565 164.9(4) no
C4 C3 O2 C2 . . -167.9(7) no
C1 C2 O2 C3 . . 170.5(7) no
C3 C4 O3 C6 . 4_565 -150.9(13) no
C3 C4 O3 C5 . . -175.7(8) no
C5 C5 O3 C6 4_565 4_565 88.0(17) no
C6 C5 O3 C6 . 4_565 53.1(17) no
C6 C5 O3 C4 4_565 . 47(2) no
C5 C5 O3 C4 4_565 . 134.8(10) no
C6 C5 O3 C4 . . 99.9(13) no
C6' C5' C6' C5' 4_565 4_565 180.0(2) no
O4'' C5' C6' C5' 4_565 4_565 -136(14) no
O4' C5' C6' C5' 4_565 4_565 171(14) no
O4'' C5' C6' C6' 4_565 4_565 44(14) no
O4' C5' C6' C6' 4_565 4_565 -9(14) no
C5' C5' C6' C6' 4_565 4_565 180.0(2) no
C6' C5' C6' O4' 4_565 . 10(16) no
O4'' C5' C6' O4' 4_565 . 54(3) no
O4' C5' C6' O4' 4_565 . 2(2) no
C5' C5' C6' O4' 4_565 . -170(16) no
C6' C5' C6' O4'' 4_565 . -53(16) no
O4'' C5' C6' O4'' 4_565 . -9(3) no
O4' C5' C6' O4'' 4_565 . -62(2) no
C5' C5' C6' O4'' 4_565 . 127(16) no
O4'' C7' C8' O5' . . 76.7(15) no
O4' C7' C8' O5' . . 32(2) no
O5' C9' C10' O1' . . -76(2) no
C9' C10' O1' C10' . 4_565 164.3(7) no
C5' C6' O4' O4'' 4_565 . 69(5) no
C6' C6' O4' O4'' 4_565 . -114.3(9) no
C5' C6' O4' O4'' . . -115(2) no
C6' C6' O4' C5' 4_565 4_565 177(5) no
O4'' C6' O4' C5' . 4_565 -69(5) no
C5' C6' O4' C5' . 4_565 176(7) no
C5' C6' O4' C7' 4_565 . 27(5) no
C6' C6' O4' C7' 4_565 . -156.0(8) no
O4'' C6' O4' C7' . . -41.7(11) no
C5' C6' O4' C7' . . -157.0(18) no
C8' C7' O4' O4'' . . 64.2(17) no
O4'' C7' O4' C6' . . 42.2(11) no
C8' C7' O4' C6' . . 106(2) no
O4'' C7' O4' C5' . 4_565 49.2(13) no
C8' C7' O4' C5' . 4_565 113(2) no
C6' O4' O4'' C5' . 4_565 -16.5(18) no
C7' O4' O4'' C5' . 4_565 120.8(14) no
C6' O4' O4'' C7' . . -137.2(13) no
C5' O4' O4'' C7' 4_565 . -120.8(14) no
C5' O4' O4'' C6' 4_565 . 16.5(18) no
C7' O4' O4'' C6' . . 137.2(13) no
C8' C7' O4'' O4' . . -134.4(15) no
O4' C7' O4'' C5' . 4_565 -54.9(15) no
C8' C7' O4'' C5' . 4_565 170.7(16) no
O4' C7' O4'' C6' . . -41.7(11) no
C8' C7' O4'' C6' . . -176.0(13) no
C5' C6' O4'' O4' 4_565 . -99(6) no
C6' C6' O4'' O4' 4_565 . 97.8(9) no
C5' C6' O4'' O4' . . 103(2) no
C6' C6' O4'' C5' 4_565 4_565 -163(6) no
O4' C6' O4'' C5' . 4_565 99(6) no
C5' C6' O4'' C5' . 4_565 -158(8) no
C5' C6' O4'' C7' 4_565 . -57(6) no
C6' C6' O4'' C7' 4_565 . 140.0(12) no
O4' C6' O4'' C7' . . 42.3(12) no
C5' C6' O4'' C7' . . 145(2) no
C7' C8' O5' C9' . . -162.9(17) no
C10' C9' O5' C8' . . 167.8(15) no
O9' Ni1 O6 Ni1 4_565 4_565 136.6(10) no
O8 Ni1 O6 Ni1 4_565 4_565 -177.9(8) no
O9' Ni1 O6 Ni1 . 4_565 35.2(9) no
O7 Ni1 O6 Ni1 . 4_565 54(3) no
N3 Ni1 O6 Ni1 . 4_565 -84.78(11) no
O8 Ni1 O6 Ni1 . 4_565 -1.7(6) no
O7 Ni1 O6 Ni1 4_565 4_565 10.7(4) no
O11 Ni1 O6 Ni1 . 4_565 -178.1(3) no
O12 Ni1 O6 Ni1 . 4_565 122.7(3) no
O12 Ni1 O6 Ni1 4_565 4_565 50.2(2) no
Ni1 Ni1 O7 O7 4_565 4_565 -0.0060(10) no
O9' Ni1 O7 O7 4_565 4_565 -137.1(11) no
O8 Ni1 O7 O7 4_565 4_565 177.7(8) no
O9' Ni1 O7 O7 . 4_565 -34.9(10) no
O6 Ni1 O7 O7 . 4_565 -54(3) no
N3 Ni1 O7 O7 . 4_565 84.90(12) no
O8 Ni1 O7 O7 . 4_565 1.8(6) no
O11 Ni1 O7 O7 . 4_565 178.3(3) no
O12 Ni1 O7 O7 . 4_565 -122.4(3) no
O12 Ni1 O7 O7 4_565 4_565 -50.0(2) no
O9' Ni1 O7 Ni1 4_565 4_565 -137.1(11) no
O8 Ni1 O7 Ni1 4_565 4_565 177.7(8) no
O9' Ni1 O7 Ni1 . 4_565 -34.9(10) no
O6 Ni1 O7 Ni1 . 4_565 -54(3) no
N3 Ni1 O7 Ni1 . 4_565 84.91(12) no
O8 Ni1 O7 Ni1 . 4_565 1.8(6) no
O7 Ni1 O7 Ni1 4_565 4_565 0.006(3) no
O11 Ni1 O7 Ni1 . 4_565 178.3(3) no
O12 Ni1 O7 Ni1 . 4_565 -122.4(3) no
O12 Ni1 O7 Ni1 4_565 4_565 -50.0(2) no
N2 N1' O8' O11 4_565 4_565 -122(8) no
O10' N1' O8' O11 . 4_565 156(5) no
O9' N1' O8' O11 . 4_565 -31(3) no
O13 N1' O8' O11 4_565 4_565 167(6) no
O12 N1' O8' O11 4_565 4_565 -61(4) no
O11 N1' O8' N2 4_565 4_565 122(8) no
O10' N1' O8' N2 . 4_565 -82(7) no
O9' N1' O8' N2 . 4_565 92(9) no
O13 N1' O8' N2 4_565 4_565 -71(7) no
O12 N1' O8' N2 4_565 4_565 61(8) no
N2 N1' O8' O10' 4_565 . 82(7) no
O11 N1' O8' O10' 4_565 . -156(5) no
O9' N1' O8' O10' . . 174(7) no
O13 N1' O8' O10' 4_565 . 11(3) no
O12 N1' O8' O10' 4_565 . 143(7) no
N2 N1' O9' O12 4_565 4_565 12(7) no
O11 N1' O9' O12 4_565 4_565 -150(3) no
O8' N1' O9' O12 . 4_565 -132(4) no
O10' N1' O9' O12 . 4_565 38(8) no
O13 N1' O9' O12 4_565 4_565 32(4) no
O11 N1' O9' N2 4_565 4_565 -163(9) no
O8' N1' O9' N2 . 4_565 -144(10) no
O10' N1' O9' N2 . 4_565 26(3) no
O13 N1' O9' N2 4_565 4_565 20(4) no
O12 N1' O9' N2 4_565 4_565 -12(7) no
N2 N1' O9' O11 4_565 4_565 163(9) no
O8' N1' O9' O11 . 4_565 18.7(18) no
O10' N1' O9' O11 . 4_565 -172(10) no
O13 N1' O9' O11 4_565 4_565 -177(6) no
O12 N1' O9' O11 4_565 4_565 150(3) no
N2 N1' O9' Ni1 4_565 4_565 144(6) no
O11 N1' O9' Ni1 4_565 4_565 -18(4) no
O8' N1' O9' Ni1 . 4_565 1(5) no
O10' N1' O9' Ni1 . 4_565 170(7) no
O13 N1' O9' Ni1 4_565 4_565 165(3) no
O12 N1' O9' Ni1 4_565 4_565 132(3) no
N2 N1' O9' Ni1 4_565 . 142(6) no
O11 N1' O9' Ni1 4_565 . -20(5) no
O8' N1' O9' Ni1 . . -2(6) no
O10' N1' O9' Ni1 . . 168(6) no
O13 N1' O9' Ni1 4_565 . 162(2) no
O12 N1' O9' Ni1 4_565 . 130(3) no
Ni1 Ni1 O9' O12 4_565 4_565 141(2) no
O9' Ni1 O9' O12 4_565 4_565 -39(2) no
O8 Ni1 O9' O12 4_565 4_565 -44(2) no
O7 Ni1 O9' O12 . 4_565 -117.4(16) no
O6 Ni1 O9' O12 . 4_565 61.2(16) no
N3 Ni1 O9' O12 . 4_565 150.9(15) no
O8 Ni1 O9' O12 . 4_565 144(2) no
O7 Ni1 O9' O12 4_565 4_565 -126.9(18) no
O11 Ni1 O9' O12 . 4_565 -34(2) no
O12 Ni1 O9' O12 . 4_565 -27.5(15) no
Ni1 Ni1 O9' N2 4_565 4_565 36(3) no
O9' Ni1 O9' N2 4_565 4_565 -144(3) no
O8 Ni1 O9' N2 4_565 4_565 -148(4) no
O7 Ni1 O9' N2 . 4_565 138(4) no
O6 Ni1 O9' N2 . 4_565 -43(4) no
N3 Ni1 O9' N2 . 4_565 46(4) no
O8 Ni1 O9' N2 . 4_565 39(3) no
O7 Ni1 O9' N2 4_565 4_565 129(4) no
O11 Ni1 O9' N2 . 4_565 -138(4) no
O12 Ni1 O9' N2 . 4_565 -132(4) no
O12 Ni1 O9' N2 4_565 4_565 -105(4) no
Ni1 Ni1 O9' N1' 4_565 . 16(3) no
O9' Ni1 O9' N1' 4_565 . -164(3) no
O8 Ni1 O9' N1' 4_565 . -169(3) no
O7 Ni1 O9' N1' . . 118(3) no
O6 Ni1 O9' N1' . . -64(3) no
N3 Ni1 O9' N1' . . 26(3) no
O8 Ni1 O9' N1' . . 19(3) no
O7 Ni1 O9' N1' 4_565 . 108(3) no
O11 Ni1 O9' N1' . . -159(3) no
O12 Ni1 O9' N1' . . -153(3) no
O12 Ni1 O9' N1' 4_565 . -125(4) no
Ni1 Ni1 O9' O11 4_565 4_565 4.4(5) no
O9' Ni1 O9' O11 4_565 4_565 -175.6(5) no
O8 Ni1 O9' O11 4_565 4_565 -179.9(12) no
O7 Ni1 O9' O11 . 4_565 106.3(12) no
O6 Ni1 O9' O11 . 4_565 -75.1(12) no
N3 Ni1 O9' O11 . 4_565 14.6(14) no
O8 Ni1 O9' O11 . 4_565 7.7(16) no
O7 Ni1 O9' O11 4_565 4_565 96.8(14) no
O11 Ni1 O9' O11 . 4_565 -169.8(12) no
O12 Ni1 O9' O11 . 4_565 -163.8(11) no
O12 Ni1 O9' O11 4_565 4_565 -136(2) no
O9' Ni1 O9' Ni1 4_565 4_565 180.005(5) no
O8 Ni1 O9' Ni1 4_565 4_565 175.7(15) no
O7 Ni1 O9' Ni1 . 4_565 102.0(10) no
O6 Ni1 O9' Ni1 . 4_565 -79.5(10) no
N3 Ni1 O9' Ni1 . 4_565 10.3(13) no
O8 Ni1 O9' Ni1 . 4_565 3.3(12) no
O7 Ni1 O9' Ni1 4_565 4_565 92.4(12) no
O11 Ni1 O9' Ni1 . 4_565 -174.2(7) no
O12 Ni1 O9' Ni1 . 4_565 -168.2(9) no
O12 Ni1 O9' Ni1 4_565 4_565 -141(2) no
N2 N1' O10' O13 4_565 4_565 13(7) no
O11 N1' O10' O13 4_565 4_565 -180(6) no
O8' N1' O10' O13 . 4_565 161(4) no
O9' N1' O10' O13 . 4_565 -10(9) no
O12 N1' O10' O13 4_565 4_565 9(5) no
O11 N1' O10' N2 4_565 4_565 168(12) no
O8' N1' O10' N2 . 4_565 148(9) no
O9' N1' O10' N2 . 4_565 -23(3) no
O13 N1' O10' N2 4_565 4_565 -13(7) no
O12 N1' O10' N2 4_565 4_565 -4(4) no
N2 N1' O10' O8' 4_565 . -148(9) no
O11 N1' O10' O8' 4_565 . 19(4) no
O9' N1' O10' O8' . . -171(9) no
O13 N1' O10' O8' 4_565 . -161(4) no
O12 N1' O10' O8' 4_565 . -152(5) no
O11 O8' O10' O13 4_565 4_565 -40(5) no
N1' O8' O10' O13 . 4_565 -24(5) no
N2 O8' O10' O13 4_565 4_565 -11(4) no
O11 O8' O10' N1' 4_565 . -17(4) no
N2 O8' O10' N1' 4_565 . 13(4) no
O11 O8' O10' N2 4_565 4_565 -29.6(18) no
N1' O8' O10' N2 . 4_565 -13(4) no
N2 N1 O8 O11 4_565 4_565 78(15) no
O9 N1 O8 O11 . 4_565 146(5) no
O10 N1 O8 O11 . 4_565 -34(5) no
O13 N1 O8 O11 4_565 4_565 -14(7) no
O12 N1 O8 O11 4_565 4_565 153(5) no
O11 N1 O8 N2 4_565 4_565 -78(15) no
O9 N1 O8 N2 . 4_565 67(13) no
O10 N1 O8 N2 . 4_565 -113(13) no
O13 N1 O8 N2 4_565 4_565 -93(14) no
O12 N1 O8 N2 4_565 4_565 74(13) no
N2 N1 O8 Ni1 4_565 4_565 -71(13) no
O11 N1 O8 Ni1 4_565 4_565 -149(6) no
O9 N1 O8 Ni1 . 4_565 -4(2) no
O10 N1 O8 Ni1 . 4_565 176(2) no
O13 N1 O8 Ni1 4_565 4_565 -164(3) no
O12 N1 O8 Ni1 4_565 4_565 3.5(17) no
N2 N1 O8 Ni1 4_565 . -71(13) no
O11 N1 O8 Ni1 4_565 . -150(6) no
O9 N1 O8 Ni1 . . -4(2) no
O10 N1 O8 Ni1 . . 176(2) no
O13 N1 O8 Ni1 4_565 . -164(3) no
O12 N1 O8 Ni1 4_565 . 3.1(15) no
Ni1 Ni1 O8 O11 4_565 4_565 -44(13) no
O9' Ni1 O8 O11 4_565 4_565 -100(10) no
O8 Ni1 O8 O11 4_565 4_565 136(12) no
O9' Ni1 O8 O11 . 4_565 -95(10) no
O7 Ni1 O8 O11 . 4_565 -175(10) no
O6 Ni1 O8 O11 . 4_565 1(10) no
N3 Ni1 O8 O11 . 4_565 91(10) no
O7 Ni1 O8 O11 4_565 4_565 -174(10) no
O11 Ni1 O8 O11 . 4_565 65(14) no
O12 Ni1 O8 O11 . 4_565 -85(10) no
O12 Ni1 O8 O11 4_565 4_565 -82(10) no
Ni1 Ni1 O8 N1 4_565 . 36(15) no
O9' Ni1 O8 N1 4_565 . -20(2) no
O8 Ni1 O8 N1 4_565 . -144(15) no
O9' Ni1 O8 N1 . . -14.8(11) no
O7 Ni1 O8 N1 . . -94.8(15) no
O6 Ni1 O8 N1 . . 81.6(15) no
N3 Ni1 O8 N1 . . 171.2(16) no
O7 Ni1 O8 N1 4_565 . -94.3(16) no
O11 Ni1 O8 N1 . . 145(6) no
O12 Ni1 O8 N1 . . -4(2) no
O12 Ni1 O8 N1 4_565 . -2.2(11) no
Ni1 Ni1 O8 N2 4_565 4_565 30(15) no
O9' Ni1 O8 N2 4_565 4_565 -26(2) no
O8 Ni1 O8 N2 4_565 4_565 -150(15) no
O9' Ni1 O8 N2 . 4_565 -21.4(14) no
O7 Ni1 O8 N2 . 4_565 -101.5(16) no
O6 Ni1 O8 N2 . 4_565 74.9(16) no
N3 Ni1 O8 N2 . 4_565 164.6(17) no
O7 Ni1 O8 N2 4_565 4_565 -100.9(17) no
O11 Ni1 O8 N2 . 4_565 139(6) no
O12 Ni1 O8 N2 . 4_565 -11(2) no
O12 Ni1 O8 N2 4_565 4_565 -8.8(12) no
O9' Ni1 O8 Ni1 4_565 4_565 -56(17) no
O8 Ni1 O8 Ni1 4_565 4_565 179.99(17) no
O9' Ni1 O8 Ni1 . 4_565 -51(15) no
O7 Ni1 O8 Ni1 . 4_565 -131(16) no
O6 Ni1 O8 Ni1 . 4_565 45(16) no
N3 Ni1 O8 Ni1 . 4_565 135(16) no
O7 Ni1 O8 Ni1 4_565 4_565 -131(16) no
O11 Ni1 O8 Ni1 . 4_565 109(14) no
O12 Ni1 O8 Ni1 . 4_565 -41(17) no
O12 Ni1 O8 Ni1 4_565 4_565 -39(16) no
N2 N1 O9 O12 4_565 4_565 134(11) no
O11 N1 O9 O12 4_565 4_565 33(4) no
O10 N1 O9 O12 . 4_565 -165(3) no
O13 N1 O9 O12 4_565 4_565 -175(3) no
O8 N1 O9 O12 . 4_565 15(3) no
O11 N1 O9 N2 4_565 4_565 -101(10) no
O10 N1 O9 N2 . 4_565 61(11) no
O13 N1 O9 N2 4_565 4_565 51(10) no
O8 N1 O9 N2 . 4_565 -119(11) no
O12 N1 O9 N2 4_565 4_565 -134(11) no
N2 N1 O9 O13 4_565 4_565 -51(10) no
O11 N1 O9 O13 4_565 4_565 -152(4) no
O10 N1 O9 O13 . 4_565 10(3) no
O8 N1 O9 O13 . 4_565 -170(3) no
O12 N1 O9 O13 4_565 4_565 175(3) no
N2 N1 O10 O13 4_565 4_565 21(7) no
O11 N1 O10 O13 4_565 4_565 145(7) no
O9 N1 O10 O13 . 4_565 -23(7) no
O8 N1 O10 O13 . 4_565 157(7) no
O12 N1 O10 O13 4_565 4_565 -33(7) no
O11 N1 O10 N2 4_565 4_565 124(8) no
O9 N1 O10 N2 . 4_565 -44(7) no
O13 N1 O10 N2 4_565 4_565 -21(7) no
O8 N1 O10 N2 . 4_565 136(7) no
O12 N1 O10 N2 4_565 4_565 -54(8) no
N1 N2 O11 O8 4_565 4_565 -64(14) no
N1' N2 O11 O8 4_565 4_565 -143(17) no
O9 N2 O11 O8 4_565 4_565 24(6) no
O9' N2 O11 O8 4_565 4_565 3(5) no
O13 N2 O11 O8 . 4_565 -155(5) no
O10 N2 O11 O8 4_565 4_565 -142(5) no
O10' N2 O11 O8 4_565 4_565 -160(6) no
O12 N2 O11 O8 . 4_565 18(5) no
O8' N2 O11 O8 4_565 4_565 161(6) no
N1 N2 O11 O8' 4_565 4_565 135(13) no
N1' N2 O11 O8' 4_565 4_565 56(16) no
O9 N2 O11 O8' 4_565 4_565 -137(3) no
O9' N2 O11 O8' 4_565 4_565 -158(2) no
O13 N2 O11 O8' . 4_565 44(3) no
O10 N2 O11 O8' 4_565 4_565 57(3) no
O10' N2 O11 O8' 4_565 4_565 39(2) no
O12 N2 O11 O8' . 4_565 -143(2) no
O8 N2 O11 O8' 4_565 4_565 -161(6) no
N1 N2 O11 N1' 4_565 4_565 79(19) no
O9 N2 O11 N1' 4_565 4_565 166(17) no
O9' N2 O11 N1' 4_565 4_565 146(16) no
O13 N2 O11 N1' . 4_565 -12(14) no
O10 N2 O11 N1' 4_565 4_565 1(15) no
O10' N2 O11 N1' 4_565 4_565 -18(15) no
O12 N2 O11 N1' . 4_565 161(17) no
O8 N2 O11 N1' 4_565 4_565 143(17) no
O8' N2 O11 N1' 4_565 4_565 -56(16) no
N1' N2 O11 N1 4_565 4_565 -79(19) no
O9 N2 O11 N1 4_565 4_565 88(13) no
O9' N2 O11 N1 4_565 4_565 67(13) no
O13 N2 O11 N1 . 4_565 -91(13) no
O10 N2 O11 N1 4_565 4_565 -78(12) no
O10' N2 O11 N1 4_565 4_565 -96(13) no
O12 N2 O11 N1 . 4_565 82(13) no
O8 N2 O11 N1 4_565 4_565 64(14) no
O8' N2 O11 N1 4_565 4_565 -135(13) no
N1 N2 O11 O9' 4_565 4_565 -67(13) no
N1' N2 O11 O9' 4_565 4_565 -146(16) no
O9 N2 O11 O9' 4_565 4_565 21(2) no
O13 N2 O11 O9' . 4_565 -158(3) no
O10 N2 O11 O9' 4_565 4_565 -145(3) no
O10' N2 O11 O9' 4_565 4_565 -163(2) no
O12 N2 O11 O9' . 4_565 14.9(12) no
O8 N2 O11 O9' 4_565 4_565 -3(5) no
O8' N2 O11 O9' 4_565 4_565 158(2) no
N1 N2 O11 Ni1 4_565 . -86(13) no
N1' N2 O11 Ni1 4_565 . -165(16) no
O9 N2 O11 Ni1 4_565 . 1(3) no
O9' N2 O11 Ni1 4_565 . -19.4(14) no
O13 N2 O11 Ni1 . . -177.7(18) no
O10 N2 O11 Ni1 4_565 . -164(2) no
O10' N2 O11 Ni1 4_565 . 177.2(19) no
O12 N2 O11 Ni1 . . -4.5(14) no
O8 N2 O11 Ni1 4_565 . -22(5) no
O8' N2 O11 Ni1 4_565 . 139(2) no
Ni1 Ni1 O11 O8 4_565 4_565 149(8) no
O9' Ni1 O11 O8 4_565 4_565 -80(10) no
O9' Ni1 O11 O8 . 4_565 -88(11) no
O7 Ni1 O11 O8 . 4_565 -6(10) no
O6 Ni1 O11 O8 . 4_565 177(10) no
N3 Ni1 O11 O8 . 4_565 88(10) no
O8 Ni1 O11 O8 . 4_565 114(14) no
O7 Ni1 O11 O8 4_565 4_565 -5(11) no
O12 Ni1 O11 O8 . 4_565 -95(10) no
O12 Ni1 O11 O8 4_565 4_565 -101(10) no
Ni1 Ni1 O11 O8' 4_565 4_565 4(7) no
O9' Ni1 O11 O8' 4_565 4_565 134(3) no
O8 Ni1 O11 O8' 4_565 4_565 -145(12) no
O9' Ni1 O11 O8' . 4_565 127(2) no
O7 Ni1 O11 O8' . 4_565 -151(2) no
O6 Ni1 O11 O8' . 4_565 32(2) no
N3 Ni1 O11 O8' . 4_565 -57(2) no
O8 Ni1 O11 O8' . 4_565 -32(7) no
O7 Ni1 O11 O8' 4_565 4_565 -151(2) no
O12 Ni1 O11 O8' . 4_565 119(2) no
O12 Ni1 O11 O8' 4_565 4_565 114(2) no
Ni1 Ni1 O11 N1' 4_565 4_565 -116(5) no
O9' Ni1 O11 N1' 4_565 4_565 15(3) no
O8 Ni1 O11 N1' 4_565 4_565 95(11) no
O9' Ni1 O11 N1' . 4_565 7(3) no
O7 Ni1 O11 N1' . 4_565 89(3) no
O6 Ni1 O11 N1' . 4_565 -88(3) no
N3 Ni1 O11 N1' . 4_565 -177(3) no
O8 Ni1 O11 N1' . 4_565 -151(8) no
O7 Ni1 O11 N1' 4_565 4_565 89(3) no
O12 Ni1 O11 N1' . 4_565 0(3) no
O12 Ni1 O11 N1' 4_565 4_565 -6(3) no
Ni1 Ni1 O11 N1 4_565 4_565 -121(4) no
O9' Ni1 O11 N1 4_565 4_565 9.9(13) no
O8 Ni1 O11 N1 4_565 4_565 90(10) no
O9' Ni1 O11 N1 . 4_565 2.0(17) no
O7 Ni1 O11 N1 . 4_565 84.0(11) no
O6 Ni1 O11 N1 . 4_565 -92.5(11) no
N3 Ni1 O11 N1 . 4_565 178.1(11) no
O8 Ni1 O11 N1 . 4_565 -156(7) no
O7 Ni1 O11 N1 4_565 4_565 84.5(11) no
O12 Ni1 O11 N1 . 4_565 -5.0(10) no
O12 Ni1 O11 N1 4_565 4_565 -10.5(14) no
Ni1 Ni1 O11 N2 4_565 . -113(4) no
O9' Ni1 O11 N2 4_565 . 17.9(14) no
O8 Ni1 O11 N2 4_565 . 98(11) no
O9' Ni1 O11 N2 . . 9.9(16) no
O7 Ni1 O11 N2 . . 92.0(10) no
O6 Ni1 O11 N2 . . -84.6(9) no
N3 Ni1 O11 N2 . . -173.9(9) no
O8 Ni1 O11 N2 . . -148(7) no
O7 Ni1 O11 N2 4_565 . 92.5(10) no
O12 Ni1 O11 N2 . . 2.9(9) no
O12 Ni1 O11 N2 4_565 . -2.6(12) no
Ni1 Ni1 O11 O9' 4_565 4_565 -131(5) no
O8 Ni1 O11 O9' 4_565 4_565 80(10) no
O9' Ni1 O11 O9' . 4_565 -7.9(10) no
O7 Ni1 O11 O9' . 4_565 74.1(13) no
O6 Ni1 O11 O9' . 4_565 -102.4(13) no
N3 Ni1 O11 O9' . 4_565 168.2(13) no
O8 Ni1 O11 O9' . 4_565 -166(7) no
O7 Ni1 O11 O9' 4_565 4_565 74.6(13) no
O12 Ni1 O11 O9' . 4_565 -15.0(12) no
O12 Ni1 O11 O9' 4_565 4_565 -20.4(14) no
N1 N2 O12 O9 4_565 4_565 -141(9) no
N1' N2 O12 O9 4_565 4_565 -179(10) no
O9' N2 O12 O9 4_565 4_565 -163(3) no
O13 N2 O12 O9 . 4_565 -15(3) no
O10 N2 O12 O9 4_565 4_565 -42(5) no
O10' N2 O12 O9 4_565 4_565 -12(6) no
O11 N2 O12 O9 . 4_565 172(3) no
O8 N2 O12 O9 4_565 4_565 177(3) no
O8' N2 O12 O9 4_565 4_565 151(3) no
N1 N2 O12 O9' 4_565 4_565 22(8) no
N1' N2 O12 O9' 4_565 4_565 -16(9) no
O9 N2 O12 O9' 4_565 4_565 163(3) no
O13 N2 O12 O9' . 4_565 149(3) no
O10 N2 O12 O9' 4_565 4_565 122(5) no
O10' N2 O12 O9' 4_565 4_565 151(5) no
O11 N2 O12 O9' . 4_565 -24.9(18) no
O8 N2 O12 O9' 4_565 4_565 -19.5(19) no
O8' N2 O12 O9' 4_565 4_565 -46(2) no
N1' N2 O12 N1 4_565 4_565 -38(11) no
O9 N2 O12 N1 4_565 4_565 141(9) no
O9' N2 O12 N1 4_565 4_565 -22(8) no
O13 N2 O12 N1 . 4_565 127(8) no
O10 N2 O12 N1 4_565 4_565 100(9) no
O10' N2 O12 N1 4_565 4_565 129(10) no
O11 N2 O12 N1 . 4_565 -47(8) no
O8 N2 O12 N1 4_565 4_565 -41(8) no
O8' N2 O12 N1 4_565 4_565 -68(8) no
N1 N2 O12 N1' 4_565 4_565 38(11) no
O9 N2 O12 N1' 4_565 4_565 179(10) no
O9' N2 O12 N1' 4_565 4_565 16(9) no
O13 N2 O12 N1' . 4_565 164(11) no
O10 N2 O12 N1' 4_565 4_565 137(12) no
O10' N2 O12 N1' 4_565 4_565 167(13) no
O11 N2 O12 N1' . 4_565 -9(8) no
O8 N2 O12 N1' 4_565 4_565 -4(9) no
O8' N2 O12 N1' 4_565 4_565 -30(8) no
N1 N2 O12 Ni1 4_565 . 51(8) no
N1' N2 O12 Ni1 4_565 . 13(9) no
O9 N2 O12 Ni1 4_565 . -168(3) no
O9' N2 O12 Ni1 4_565 . 29.2(15) no
O13 N2 O12 Ni1 . . 177.8(18) no
O10 N2 O12 Ni1 4_565 . 151(4) no
O10' N2 O12 Ni1 4_565 . -180(5) no
O11 N2 O12 Ni1 . . 4.3(13) no
O8 N2 O12 Ni1 4_565 . 9.7(14) no
O8' N2 O12 Ni1 4_565 . -16.8(19) no
N1 N2 O12 Ni1 4_565 4_565 52(8) no
N1' N2 O12 Ni1 4_565 4_565 14(9) no
O9 N2 O12 Ni1 4_565 4_565 -167(3) no
O9' N2 O12 Ni1 4_565 4_565 30.2(15) no
O13 N2 O12 Ni1 . 4_565 178.8(17) no
O10 N2 O12 Ni1 4_565 4_565 152(4) no
O10' N2 O12 Ni1 4_565 4_565 -179(5) no
O11 N2 O12 Ni1 . 4_565 5.3(14) no
O8 N2 O12 Ni1 4_565 4_565 10.7(15) no
O8' N2 O12 Ni1 4_565 4_565 -16(2) no
Ni1 Ni1 O12 O9 4_565 4_565 151(5) no
O9' Ni1 O12 O9 4_565 4_565 -62(5) no
O8 Ni1 O12 O9 4_565 4_565 -32(5) no
O9' Ni1 O12 O9 . 4_565 159(5) no
O7 Ni1 O12 O9 . 4_565 -116(5) no
O6 Ni1 O12 O9 . 4_565 68(5) no
N3 Ni1 O12 O9 . 4_565 -18(5) no
O8 Ni1 O12 O9 . 4_565 153(5) no
O7 Ni1 O12 O9 4_565 4_565 -130(5) no
O11 Ni1 O12 O9 . 4_565 -25(5) no
O12 Ni1 O12 O9 4_565 4_565 151(5) no
Ni1 Ni1 O12 O9' 4_565 4_565 -147.2(17) no
O8 Ni1 O12 O9' 4_565 4_565 30.6(19) no
O9' Ni1 O12 O9' . 4_565 -139(2) no
O7 Ni1 O12 O9' . 4_565 -54.2(18) no
O6 Ni1 O12 O9' . 4_565 129.9(18) no
N3 Ni1 O12 O9' . 4_565 44(2) no
O8 Ni1 O12 O9' . 4_565 -145(2) no
O7 Ni1 O12 O9' 4_565 4_565 -67.7(18) no
O11 Ni1 O12 O9' . 4_565 37.1(17) no
O12 Ni1 O12 O9' 4_565 4_565 -147.2(17) no
Ni1 Ni1 O12 N2 4_565 . 172.8(9) no
O9' Ni1 O12 N2 4_565 . -40.0(18) no
O8 Ni1 O12 N2 4_565 . -9.4(14) no
O9' Ni1 O12 N2 . . -179.0(10) no
O7 Ni1 O12 N2 . . -94.1(10) no
O6 Ni1 O12 N2 . . 89.9(9) no
N3 Ni1 O12 N2 . . 4.0(12) no
O8 Ni1 O12 N2 . . 174.7(12) no
O7 Ni1 O12 N2 4_565 . -107.7(10) no
O11 Ni1 O12 N2 . . -2.9(9) no
O12 Ni1 O12 N2 4_565 . 172.8(9) no
Ni1 Ni1 O12 N1 4_565 4_565 -179.9(7) no
O9' Ni1 O12 N1 4_565 4_565 -32.7(17) no
O8 Ni1 O12 N1 4_565 4_565 -2.1(10) no
O9' Ni1 O12 N1 . 4_565 -171.7(9) no
O7 Ni1 O12 N1 . 4_565 -86.9(8) no
O6 Ni1 O12 N1 . 4_565 97.2(8) no
N3 Ni1 O12 N1 . 4_565 11.2(11) no
O8 Ni1 O12 N1 . 4_565 -178.0(13) no
O7 Ni1 O12 N1 4_565 4_565 -100.4(8) no
O11 Ni1 O12 N1 . 4_565 4.4(9) no
O12 Ni1 O12 N1 4_565 4_565 -179.9(7) no
Ni1 Ni1 O12 N1' 4_565 4_565 175.9(15) no
O9' Ni1 O12 N1' 4_565 4_565 -37(2) no
O8 Ni1 O12 N1' 4_565 4_565 -6.3(19) no
O9' Ni1 O12 N1' . 4_565 -176.0(16) no
O7 Ni1 O12 N1' . 4_565 -91.1(16) no
O6 Ni1 O12 N1' . 4_565 93.0(16) no
N3 Ni1 O12 N1' . 4_565 7.0(17) no
O8 Ni1 O12 N1' . 4_565 177.8(17) no
O7 Ni1 O12 N1' 4_565 4_565 -104.7(16) no
O11 Ni1 O12 N1' . 4_565 0.2(15) no
O12 Ni1 O12 N1' 4_565 4_565 175.9(15) no
O9' Ni1 O12 Ni1 4_565 4_565 147.2(17) no
O8 Ni1 O12 Ni1 4_565 4_565 177.8(10) no
O9' Ni1 O12 Ni1 . 4_565 8.2(5) no
O7 Ni1 O12 Ni1 . 4_565 93.1(3) no
O6 Ni1 O12 Ni1 . 4_565 -82.88(18) no
N3 Ni1 O12 Ni1 . 4_565 -168.9(6) no
O8 Ni1 O12 Ni1 . 4_565 1.9(9) no
O7 Ni1 O12 Ni1 4_565 4_565 79.5(3) no
O11 Ni1 O12 Ni1 . 4_565 -175.7(4) no
O12 Ni1 O12 Ni1 4_565 4_565 0.0 no
N1 N2 O13 O10 4_565 4_565 -24(8) no
N1' N2 O13 O10 4_565 4_565 25(10) no
O9 N2 O13 O10 4_565 4_565 -150(7) no
O9' N2 O13 O10 4_565 4_565 -105(8) no
O10' N2 O13 O10 4_565 4_565 39(7) no
O12 N2 O13 O10 . 4_565 -143(7) no
O11 N2 O13 O10 . 4_565 29(7) no
O8 N2 O13 O10 4_565 4_565 17(8) no
O8' N2 O13 O10 4_565 4_565 48(7) no
N1 N2 O13 O10' 4_565 4_565 -63(9) no
N1' N2 O13 O10' 4_565 4_565 -14(8) no
O9 N2 O13 O10' 4_565 4_565 171(4) no
O9' N2 O13 O10' 4_565 4_565 -144(5) no
O10 N2 O13 O10' 4_565 4_565 -39(7) no
O12 N2 O13 O10' . 4_565 178(4) no
O11 N2 O13 O10' . 4_565 -9(5) no
O8 N2 O13 O10' 4_565 4_565 -21(5) no
O8' N2 O13 O10' 4_565 4_565 10(4) no
N1' N2 O13 N1 4_565 4_565 49(9) no
O9 N2 O13 N1 4_565 4_565 -126(9) no
O9' N2 O13 N1 4_565 4_565 -81(9) no
O10 N2 O13 N1 4_565 4_565 24(8) no
O10' N2 O13 N1 4_565 4_565 63(9) no
O12 N2 O13 N1 . 4_565 -119(9) no
O11 N2 O13 N1 . 4_565 53(8) no
O8 N2 O13 N1 4_565 4_565 42(8) no
O8' N2 O13 N1 4_565 4_565 72(8) no
N1 N2 O13 N1' 4_565 4_565 -49(9) no
O9 N2 O13 N1' 4_565 4_565 -175(8) no
O9' N2 O13 N1' 4_565 4_565 -130(10) no
O10 N2 O13 N1' 4_565 4_565 -25(10) no
O10' N2 O13 N1' 4_565 4_565 14(8) no
O12 N2 O13 N1' . 4_565 -168(8) no
O11 N2 O13 N1' . 4_565 5(6) no
O8 N2 O13 N1' 4_565 4_565 -7(6) no
O8' N2 O13 N1' 4_565 4_565 24(6) no
N1 N2 O13 O9 4_565 4_565 126(9) no
N1' N2 O13 O9 4_565 4_565 175(8) no
O9' N2 O13 O9 4_565 4_565 45(4) no
O10 N2 O13 O9 4_565 4_565 150(7) no
O10' N2 O13 O9 4_565 4_565 -171(4) no
O12 N2 O13 O9 . 4_565 6.8(15) no
O11 N2 O13 O9 . 4_565 179(3) no
O8 N2 O13 O9 4_565 4_565 167(4) no
O8' N2 O13 O9 4_565 4_565 -162(2) no
C11 C12 N3 Ni1 . . 20.0(6) no
C11 C12 N3 Ni1 . 4_565 -20.0(6) no
Ni1 Ni1 N3 C12 4_565 . -109.4(5) no
O9' Ni1 N3 C12 4_565 . 79.7(11) no
O8 Ni1 N3 C12 4_565 . 72.8(10) no
O9' Ni1 N3 C12 . . -115.4(8) no
O7 Ni1 N3 C12 . . 158.2(5) no
O6 Ni1 N3 C12 . . -24.6(6) no
O8 Ni1 N3 C12 . . -111.1(9) no
O7 Ni1 N3 C12 4_565 . 174.2(5) no
O11 Ni1 N3 C12 . . 67.1(6) no
O12 Ni1 N3 C12 . . 61.2(8) no
O12 Ni1 N3 C12 4_565 . -103.9(6) no
O9' Ni1 N3 Ni1 4_565 4_565 -170.9(9) no
O8 Ni1 N3 Ni1 4_565 4_565 -177.9(9) no
O9' Ni1 N3 Ni1 . 4_565 -6.0(6) no
O7 Ni1 N3 Ni1 . 4_565 -92.4(3) no
O6 Ni1 N3 Ni1 . 4_565 84.72(11) no
O8 Ni1 N3 Ni1 . 4_565 -1.8(7) no
O7 Ni1 N3 Ni1 4_565 4_565 -76.5(2) no
O11 Ni1 N3 Ni1 . 4_565 176.5(4) no
O12 Ni1 N3 Ni1 . 4_565 170.6(5) no
O12 Ni1 N3 Ni1 4_565 4_565 5.5(3) no
